data_2204753
loop_
_publ_author_name
'Benniston, Andrew C.'
'Clegg, William'
'Harrington, Ross W.'
'Li, Peiyi'

_publ_section_title
;
 A sterically constrained bis(2,2':6',2''-terpyridine) ligand
;
_journal_issue 12
_journal_name_full 'Acta Crystallographica Section E'
_journal_page_first o2452
_journal_page_last o2454
_journal_paper_doi 10.1107/S1600536804030594
_journal_volume 60
_journal_year 2004
_chemical_formula_iupac 'C54 H42 N6 O5, C4 H8 O2'
_chemical_formula_moiety 'C54 H42 N6 O5, C4 H8 O2'
_chemical_formula_sum 'C58 H50 N6 O7'
_chemical_formula_weight 943.04
_chemical_name_systematic
;
4,4'-bis[(2,2':6',2''-terpyridin-4-yl)ethynyl]-2,2'-
(3,6,9-trioxaundecane-1,11-diyldioxy)-1,1'-biphenyl ethyl acetate solvate
;
_space_group_IT_number 14
_symmetry_cell_setting monoclinic
_symmetry_space_group_name_Hall '-P 2ybc'
_symmetry_space_group_name_H-M 'P 1 21/c 1'
_atom_sites_solution_hydrogens geom
_atom_sites_solution_primary direct
_atom_sites_solution_secondary difmap
_audit_creation_method SHELXL-97
_cell_angle_alpha 90.00
_cell_angle_beta 101.839(3)
_cell_angle_gamma 90.00
_cell_formula_units_Z 4
_cell_length_a 8.5942(12)
_cell_length_b 42.288(6)
_cell_length_c 13.8795(19)
_cell_measurement_reflns_used 10431
_cell_measurement_temperature 120(2)
_cell_measurement_theta_max 29.18
_cell_measurement_theta_min 2.50
_cell_volume 4936.9(12)
_computing_cell_refinement 'SAINT (Bruker, 2001)'
_computing_data_collection 'SMART (Bruker, 2001)'
_computing_data_reduction SAINT
_computing_molecular_graphics SHELXTL
_computing_publication_material 'SHELXTL and local programs'
_computing_structure_refinement SHELXTL
_computing_structure_solution 'SHELXTL (Sheldrick, 2001)'
_diffrn_ambient_temperature 120(2)
_diffrn_detector_area_resol_mean 8.192
_diffrn_measured_fraction_theta_full 0.963
_diffrn_measured_fraction_theta_max 0.961
_diffrn_measurement_device_type 'Bruker SMART 1K CCD'
_diffrn_measurement_method 'thin-slice \w'
_diffrn_radiation_monochromator 'silicon 111'
_diffrn_radiation_source 'Daresbury SRS station 9.8'
_diffrn_radiation_type synchrotron
_diffrn_radiation_wavelength 0.6948
_diffrn_reflns_av_R_equivalents 0.0443
_diffrn_reflns_av_sigmaI/netI 0.0926
_diffrn_reflns_limit_h_max 10
_diffrn_reflns_limit_h_min -10
_diffrn_reflns_limit_k_max 45
_diffrn_reflns_limit_k_min -50
_diffrn_reflns_limit_l_max 15
_diffrn_reflns_limit_l_min -16
_diffrn_reflns_number 18651
_diffrn_reflns_theta_full 25.00
_diffrn_reflns_theta_max 25.00
_diffrn_reflns_theta_min 1.74
_diffrn_standards_number 0
_exptl_absorpt_coefficient_mu 0.085
_exptl_absorpt_correction_type none
_exptl_crystal_colour colourless
_exptl_crystal_density_diffrn 1.269
_exptl_crystal_density_method 'not measured'
_exptl_crystal_description block
_exptl_crystal_F_000 1984
_exptl_crystal_size_max 0.10
_exptl_crystal_size_mid 0.05
_exptl_crystal_size_min 0.02
_refine_diff_density_max 0.335
_refine_diff_density_min -0.236
_refine_ls_extinction_method none
_refine_ls_goodness_of_fit_ref 1.017
_refine_ls_hydrogen_treatment constr
_refine_ls_matrix_type full
_refine_ls_number_parameters 642
_refine_ls_number_reflns 8957
_refine_ls_number_restraints 0
_refine_ls_restrained_S_all 1.017
_refine_ls_R_factor_all 0.0596
_refine_ls_R_factor_gt 0.0514
_refine_ls_shift/su_max 0.001
_refine_ls_shift/su_mean 0.000
_refine_ls_structure_factor_coef Fsqd
_refine_ls_weighting_details 'w = 1/[\s^2^(Fo^2^)+(0.0278P)^2^+1.7718P] where P = (Fo^2^+2Fc^2^)/3'
_refine_ls_weighting_scheme calc
_refine_ls_wR_factor_gt 0.1300
_refine_ls_wR_factor_ref 0.1380
_reflns_number_gt 7604
_reflns_number_total 8957
_reflns_threshold_expression I>2\s(I)
_cod_data_source_file lh6325.cif
_cod_data_source_block I
_cod_original_sg_symbol_H-M 'P 21/c'
_cod_database_code 2204753
_cod_database_fobs_code 2204753

loop_
_symmetry_equiv_pos_as_xyz
'x, y, z'
'-x, y+1/2, -z+1/2'
'-x, -y, -z'
'x, -y-1/2, z-1/2'

loop_
_atom_site_label
_atom_site_fract_x
_atom_site_fract_y
_atom_site_fract_z
_atom_site_U_iso_or_equiv
_atom_site_adp_type
_atom_site_calc_flag
_atom_site_refinement_flags
_atom_site_occupancy
_atom_site_type_symbol
O1 0.27488(13) 0.51726(3) 0.57718(7) 0.0234(3) Uani d . 1 O
O2 -0.00657(13) 0.55587(3) 0.52087(8) 0.0281(3) Uani d . 1 O
O3 -0.16164(15) 0.55721(4) 0.68835(9) 0.0393(3) Uani d . 1 O
O4 -0.01811(15) 0.50171(3) 0.88282(8) 0.0325(3) Uani d . 1 O
O5 0.28158(15) 0.47477(3) 0.84784(9) 0.0314(3) Uani d . 1 O
N1 0.2366(2) 0.36340(4) 0.10106(12) 0.0420(4) Uani d . 1 N
N2 0.52799(16) 0.31576(3) 0.26163(9) 0.0234(3) Uani d . 1 N
N3 0.78846(17) 0.28615(4) 0.48003(10) 0.0289(3) Uani d . 1 N
N4 -0.06015(16) 0.60372(3) 1.25970(10) 0.0271(3) Uani d . 1 N
N5 0.27350(15) 0.65750(3) 1.28664(9) 0.0222(3) Uani d . 1 N
N6 0.62846(18) 0.69696(4) 1.25005(11) 0.0340(4) Uani d . 1 N
C1 0.1557(3) 0.36270(6) 0.00742(17) 0.0538(6) Uani d . 1 C
H1 0.0803 0.3790 -0.0135 0.065 Uiso calc R 1 H
C2 0.1743(3) 0.34003(6) -0.06029(14) 0.0474(6) Uani d . 1 C
H2 0.1122 0.3406 -0.1253 0.057 Uiso calc R 1 H
C3 0.2848(3) 0.31651(5) -0.03177(13) 0.0408(5) Uani d . 1 C
H3 0.3016 0.3006 -0.0769 0.049 Uiso calc R 1 H
C4 0.3709(2) 0.31656(5) 0.06413(12) 0.0329(4) Uani d . 1 C
H4 0.4482 0.3006 0.0859 0.039 Uiso calc R 1 H
C5 0.3432(2) 0.34007(4) 0.12786(12) 0.0272(4) Uani d . 1 C
C6 0.43506(19) 0.34102(4) 0.23153(11) 0.0230(3) Uani d . 1 C
C7 0.42452(19) 0.36696(4) 0.29139(12) 0.0243(3) Uani d . 1 C
H7 0.3548 0.3840 0.2683 0.029 Uiso calc R 1 H
C8 0.51861(19) 0.36741(4) 0.38617(11) 0.0230(3) Uani d . 1 C
C9 0.61632(19) 0.34133(4) 0.41795(11) 0.0236(3) Uani d . 1 C
H9 0.6818 0.3410 0.4820 0.028 Uiso calc R 1 H
C10 0.61561(19) 0.31601(4) 0.35382(11) 0.0225(3) Uani d . 1 C
C11 0.71243(19) 0.28694(4) 0.38529(12) 0.0241(3) Uani d . 1 C
C12 0.7210(2) 0.26229(4) 0.32026(13) 0.0343(4) Uani d . 1 C
H12 0.6662 0.2636 0.2536 0.041 Uiso calc R 1 H
C13 0.8108(2) 0.23569(5) 0.35421(15) 0.0404(5) Uani d . 1 C
H13 0.8200 0.2187 0.3110 0.049 Uiso calc R 1 H
C14 0.8863(2) 0.23449(5) 0.45219(15) 0.0388(5) Uani d . 1 C
H14 0.9470 0.2165 0.4780 0.047 Uiso calc R 1 H
C15 0.8715(2) 0.26006(5) 0.51187(13) 0.0351(4) Uani d . 1 C
H15 0.9231 0.2590 0.5792 0.042 Uiso calc R 1 H
C16 0.51191(19) 0.39386(4) 0.44942(11) 0.0236(3) Uani d . 1 C
C17 0.49961(18) 0.41621(4) 0.50109(11) 0.0225(3) Uani d . 1 C
C18 0.48216(18) 0.44111(4) 0.56757(11) 0.0210(3) Uani d . 1 C
C19 0.56154(19) 0.43888(4) 0.66585(11) 0.0234(3) Uani d . 1 C
H19 0.6301 0.4215 0.6872 0.028 Uiso calc R 1 H
C20 0.53950(19) 0.46217(4) 0.73192(11) 0.0233(3) Uani d . 1 C
H20 0.5914 0.4603 0.7990 0.028 Uiso calc R 1 H
C21 0.44292(18) 0.48833(4) 0.70224(11) 0.0202(3) Uani d . 1 C
C22 0.36603(17) 0.49085(4) 0.60261(11) 0.0187(3) Uani d . 1 C
C23 0.38407(18) 0.46719(4) 0.53594(11) 0.0203(3) Uani d . 1 C
H23 0.3300 0.4687 0.4691 0.024 Uiso calc R 1 H
C24 0.18832(18) 0.51918(4) 0.47670(11) 0.0216(3) Uani d . 1 C
H24A 0.1078 0.5021 0.4634 0.026 Uiso calc R 1 H
H24B 0.2621 0.5166 0.4310 0.026 Uiso calc R 1 H
C25 0.10797(19) 0.55107(4) 0.46138(12) 0.0272(4) Uani d . 1 C
H25A 0.1899 0.5678 0.4763 0.033 Uiso calc R 1 H
H25B 0.0550 0.5532 0.3913 0.033 Uiso calc R 1 H
C26 0.0485(2) 0.57509(4) 0.60520(13) 0.0302(4) Uani d . 1 C
H26A 0.0994 0.5945 0.5862 0.036 Uiso calc R 1 H
H26B 0.1278 0.5634 0.6541 0.036 Uiso calc R 1 H
C27 -0.0927(2) 0.58370(4) 0.64884(13) 0.0320(4) Uani d . 1 C
H27A -0.0591 0.5995 0.7018 0.038 Uiso calc R 1 H
H27B -0.1746 0.5937 0.5973 0.038 Uiso calc R 1 H
C28 -0.0792(2) 0.54747(5) 0.78371(13) 0.0382(5) Uani d . 1 C
H28A -0.1367 0.5548 0.8345 0.046 Uiso calc R 1 H
H28B 0.0291 0.5566 0.7984 0.046 Uiso calc R 1 H
C29 -0.0707(2) 0.51205(5) 0.78374(12) 0.0350(4) Uani d . 1 C
H29A -0.1767 0.5030 0.7559 0.042 Uiso calc R 1 H
H29B 0.0046 0.5049 0.7430 0.042 Uiso calc R 1 H
C30 0.0224(2) 0.46894(4) 0.89174(13) 0.0324(4) Uani d . 1 C
H30A -0.0177 0.4583 0.8279 0.039 Uiso calc R 1 H
H30B -0.0308 0.4591 0.9412 0.039 Uiso calc R 1 H
C31 0.1991(2) 0.46366(4) 0.92187(12) 0.0298(4) Uani d . 1 C
H31A 0.2402 0.4749 0.9845 0.036 Uiso calc R 1 H
H31B 0.2202 0.4408 0.9332 0.036 Uiso calc R 1 H
C32 0.34471(18) 0.50465(4) 0.85354(11) 0.0216(3) Uani d . 1 C
C33 0.42352(18) 0.51255(4) 0.77687(10) 0.0202(3) Uani d . 1 C
C34 0.4902(2) 0.54265(4) 0.77645(11) 0.0252(4) Uani d . 1 C
H34 0.5410 0.5484 0.7243 0.030 Uiso calc R 1 H
C35 0.4839(2) 0.56448(4) 0.85050(12) 0.0265(4) Uani d . 1 C
H35 0.5320 0.5847 0.8497 0.032 Uiso calc R 1 H
C36 0.40595(18) 0.55632(4) 0.92620(11) 0.0219(3) Uani d . 1 C
C37 0.33597(19) 0.52643(4) 0.92695(11) 0.0243(3) Uani d . 1 C
H37 0.2822 0.5211 0.9780 0.029 Uiso calc R 1 H
C38 0.39373(19) 0.57844(4) 1.00253(11) 0.0245(3) Uani d . 1 C
C39 0.37745(19) 0.59719(4) 1.06471(11) 0.0243(3) Uani d . 1 C
C40 0.34330(19) 0.61840(4) 1.13856(11) 0.0233(3) Uani d . 1 C
C41 0.4448(2) 0.64340(4) 1.17605(11) 0.0244(3) Uani d . 1 C
H41 0.5386 0.6474 1.1519 0.029 Uiso calc R 1 H
C42 0.40455(19) 0.66227(4) 1.24966(11) 0.0235(3) Uani d . 1 C
C43 0.17591(18) 0.63344(4) 1.25009(11) 0.0217(3) Uani d . 1 C
C44 0.20599(19) 0.61379(4) 1.17559(11) 0.0227(3) Uani d . 1 C
H44 0.1336 0.5974 1.1502 0.027 Uiso calc R 1 H
C45 0.50778(19) 0.68924(4) 1.29346(11) 0.0245(3) Uani d . 1 C
C46 0.4774(2) 0.70510(4) 1.37563(11) 0.0261(4) Uani d . 1 C
H46 0.3910 0.6990 1.4047 0.031 Uiso calc R 1 H
C47 0.5757(2) 0.73000(4) 1.41407(12) 0.0298(4) Uani d . 1 C
H47 0.5577 0.7413 1.4700 0.036 Uiso calc R 1 H
C48 0.7003(2) 0.73824(5) 1.37002(13) 0.0346(4) Uani d . 1 C
H48 0.7696 0.7552 1.3949 0.042 Uiso calc R 1 H
C49 0.7215(2) 0.72114(5) 1.28859(14) 0.0380(4) Uani d . 1 C
H49 0.8070 0.7269 1.2583 0.046 Uiso calc R 1 H
C50 0.03286(18) 0.62883(4) 1.29380(11) 0.0228(3) Uani d . 1 C
C51 -0.0023(2) 0.64949(4) 1.36399(12) 0.0294(4) Uani d . 1 C
H51 0.0659 0.6668 1.3869 0.035 Uiso calc R 1 H
C52 -0.1392(2) 0.64436(5) 1.39999(14) 0.0359(4) Uani d . 1 C
H52 -0.1666 0.6582 1.4477 0.043 Uiso calc R 1 H
C53 -0.2357(2) 0.61878(5) 1.36572(14) 0.0355(4) Uani d . 1 C
H53 -0.3302 0.6148 1.3892 0.043 Uiso calc R 1 H
C54 -0.1907(2) 0.59919(4) 1.29638(13) 0.0319(4) Uani d . 1 C
H54 -0.2562 0.5815 1.2735 0.038 Uiso calc R 1 H
O6 1.04323(18) 0.21796(4) 0.70163(11) 0.0525(4) Uani d . 1 O
O7 0.98098(16) 0.17093(3) 0.75570(9) 0.0384(3) Uani d . 1 O
C55 1.1747(2) 0.20079(6) 0.86174(15) 0.0451(5) Uani d . 1 C
H55A 1.1174 0.2084 0.9115 0.068 Uiso calc R 1 H
H55B 1.2594 0.2158 0.8562 0.068 Uiso calc R 1 H
H55C 1.2212 0.1800 0.8813 0.068 Uiso calc R 1 H
C56 1.0621(2) 0.19809(5) 0.76476(14) 0.0352(4) Uani d . 1 C
C57 0.8620(2) 0.16738(5) 0.66538(14) 0.0419(5) Uani d . 1 C
H57A 0.9117 0.1696 0.6074 0.050 Uiso calc R 1 H
H57B 0.7787 0.1838 0.6615 0.050 Uiso calc R 1 H
C58 0.7911(3) 0.13503(6) 0.66754(18) 0.0531(6) Uani d . 1 C
H58A 0.7605 0.1317 0.7310 0.080 Uiso calc R 1 H
H58B 0.8696 0.1191 0.6587 0.080 Uiso calc R 1 H
H58C 0.6971 0.1332 0.6143 0.080 Uiso calc R 1 H

loop_
_atom_site_aniso_label
_atom_site_aniso_U_11
_atom_site_aniso_U_22
_atom_site_aniso_U_33
_atom_site_aniso_U_12
_atom_site_aniso_U_13
_atom_site_aniso_U_23
O1 0.0281(6) 0.0222(6) 0.0180(5) 0.0065(5) 0.0002(4) -0.0015(4)
O2 0.0216(6) 0.0285(7) 0.0333(6) 0.0013(5) 0.0038(4) -0.0059(5)
O3 0.0313(7) 0.0561(9) 0.0279(6) -0.0098(6) -0.0003(5) 0.0082(6)
O4 0.0428(7) 0.0318(7) 0.0228(6) -0.0013(5) 0.0060(5) -0.0037(5)
O5 0.0455(7) 0.0223(7) 0.0323(6) -0.0105(5) 0.0217(5) -0.0071(5)
N1 0.0435(9) 0.0388(10) 0.0366(9) 0.0080(7) -0.0087(7) 0.0043(7)
N2 0.0287(7) 0.0206(7) 0.0202(6) 0.0013(5) 0.0030(5) 0.0001(5)
N3 0.0322(8) 0.0302(9) 0.0232(7) 0.0076(6) 0.0034(6) 0.0019(6)
N4 0.0280(7) 0.0231(8) 0.0296(7) -0.0025(6) 0.0042(6) 0.0014(6)
N5 0.0243(7) 0.0207(7) 0.0207(6) -0.0004(5) 0.0023(5) -0.0012(5)
N6 0.0343(8) 0.0329(9) 0.0373(8) -0.0104(7) 0.0134(6) -0.0119(7)
C1 0.0547(13) 0.0493(14) 0.0450(12) 0.0066(11) -0.0185(10) 0.0135(10)
C2 0.0550(13) 0.0544(14) 0.0246(9) -0.0128(10) -0.0110(8) 0.0120(9)
C3 0.0547(12) 0.0447(13) 0.0207(9) -0.0139(10) 0.0025(8) 0.0012(8)
C4 0.0420(10) 0.0325(11) 0.0222(8) -0.0018(8) 0.0017(7) 0.0009(7)
C5 0.0303(9) 0.0261(9) 0.0235(8) -0.0037(7) 0.0011(6) 0.0052(7)
C6 0.0250(8) 0.0220(9) 0.0219(8) 0.0006(6) 0.0043(6) 0.0029(6)
C7 0.0273(8) 0.0204(9) 0.0261(8) 0.0037(6) 0.0077(6) 0.0035(6)
C8 0.0256(8) 0.0218(9) 0.0230(8) -0.0004(6) 0.0081(6) -0.0011(6)
C9 0.0270(8) 0.0235(9) 0.0198(7) 0.0005(6) 0.0034(6) -0.0019(6)
C10 0.0258(8) 0.0215(9) 0.0202(7) 0.0010(6) 0.0045(6) 0.0004(6)
C11 0.0264(8) 0.0211(9) 0.0244(8) 0.0012(6) 0.0041(6) -0.0007(6)
C12 0.0381(10) 0.0277(10) 0.0327(9) 0.0053(8) -0.0030(7) -0.0057(7)
C13 0.0466(11) 0.0226(10) 0.0477(11) 0.0068(8) -0.0007(9) -0.0080(8)
C14 0.0374(10) 0.0268(10) 0.0488(11) 0.0079(8) 0.0009(8) 0.0068(8)
C15 0.0372(10) 0.0365(11) 0.0297(9) 0.0105(8) 0.0020(7) 0.0063(8)
C16 0.0259(8) 0.0223(9) 0.0234(8) 0.0023(6) 0.0065(6) 0.0009(6)
C17 0.0228(8) 0.0232(9) 0.0227(8) 0.0013(6) 0.0072(6) 0.0028(6)
C18 0.0225(8) 0.0194(8) 0.0230(8) -0.0010(6) 0.0090(6) -0.0020(6)
C19 0.0251(8) 0.0213(9) 0.0243(8) 0.0044(6) 0.0059(6) 0.0037(6)
C20 0.0262(8) 0.0267(9) 0.0166(7) 0.0008(7) 0.0036(6) 0.0025(6)
C21 0.0207(7) 0.0206(8) 0.0198(7) -0.0022(6) 0.0053(6) -0.0009(6)
C22 0.0187(7) 0.0181(8) 0.0198(7) 0.0009(6) 0.0050(5) 0.0015(6)
C23 0.0222(8) 0.0211(8) 0.0176(7) -0.0003(6) 0.0042(6) -0.0003(6)
C24 0.0216(8) 0.0253(9) 0.0170(7) 0.0019(6) 0.0014(6) 0.0004(6)
C25 0.0269(8) 0.0292(10) 0.0247(8) 0.0060(7) 0.0036(6) 0.0024(7)
C26 0.0250(8) 0.0305(10) 0.0343(9) -0.0025(7) 0.0045(7) -0.0060(7)
C27 0.0304(9) 0.0326(10) 0.0324(9) 0.0049(7) 0.0052(7) 0.0003(7)
C28 0.0405(10) 0.0442(12) 0.0256(9) -0.0066(9) -0.0035(7) 0.0005(8)
C29 0.0354(10) 0.0446(12) 0.0236(8) -0.0048(8) 0.0028(7) -0.0030(8)
C30 0.0410(10) 0.0283(10) 0.0307(9) -0.0102(8) 0.0139(7) -0.0048(7)
C31 0.0427(10) 0.0221(9) 0.0294(9) -0.0059(7) 0.0182(7) -0.0006(7)
C32 0.0228(8) 0.0201(8) 0.0217(7) -0.0019(6) 0.0045(6) -0.0011(6)
C33 0.0219(8) 0.0216(9) 0.0160(7) 0.0020(6) 0.0013(5) 0.0000(6)
C34 0.0325(9) 0.0242(9) 0.0204(8) -0.0019(7) 0.0090(6) 0.0014(6)
C35 0.0341(9) 0.0218(9) 0.0240(8) -0.0040(7) 0.0072(6) -0.0012(6)
C36 0.0247(8) 0.0226(9) 0.0171(7) 0.0000(6) 0.0014(6) -0.0016(6)
C37 0.0295(8) 0.0254(9) 0.0192(7) -0.0017(7) 0.0077(6) -0.0007(6)
C38 0.0282(8) 0.0239(9) 0.0209(8) -0.0026(7) 0.0035(6) 0.0001(6)
C39 0.0311(9) 0.0219(9) 0.0196(7) -0.0028(7) 0.0046(6) -0.0003(6)
C40 0.0314(9) 0.0199(9) 0.0168(7) 0.0002(6) 0.0011(6) 0.0007(6)
C41 0.0289(8) 0.0223(9) 0.0223(8) -0.0020(7) 0.0061(6) -0.0017(6)
C42 0.0273(8) 0.0208(9) 0.0216(7) -0.0014(6) 0.0029(6) -0.0002(6)
C43 0.0248(8) 0.0193(8) 0.0185(7) 0.0012(6) -0.0016(6) 0.0028(6)
C44 0.0268(8) 0.0194(8) 0.0192(7) -0.0013(6) -0.0019(6) -0.0002(6)
C45 0.0273(8) 0.0221(9) 0.0237(8) -0.0012(7) 0.0040(6) -0.0024(6)
C46 0.0313(9) 0.0240(9) 0.0222(8) -0.0017(7) 0.0037(6) -0.0011(6)
C47 0.0360(9) 0.0269(10) 0.0253(8) -0.0038(7) 0.0037(7) -0.0054(7)
C48 0.0359(10) 0.0292(10) 0.0371(10) -0.0090(8) 0.0037(7) -0.0103(8)
C49 0.0345(10) 0.0391(12) 0.0431(11) -0.0127(8) 0.0144(8) -0.0122(8)
C50 0.0240(8) 0.0213(9) 0.0212(7) 0.0008(6) 0.0000(6) 0.0053(6)
C51 0.0306(9) 0.0301(10) 0.0271(8) -0.0022(7) 0.0051(7) -0.0028(7)
C52 0.0369(10) 0.0391(12) 0.0347(9) -0.0013(8) 0.0142(7) -0.0043(8)
C53 0.0335(10) 0.0374(11) 0.0381(10) -0.0028(8) 0.0135(7) 0.0064(8)
C54 0.0290(9) 0.0267(10) 0.0395(10) -0.0041(7) 0.0059(7) 0.0050(7)
O6 0.0486(9) 0.0557(10) 0.0499(9) -0.0112(7) 0.0019(7) 0.0202(7)
O7 0.0433(8) 0.0384(8) 0.0310(7) -0.0051(6) 0.0019(5) 0.0036(6)
C55 0.0442(11) 0.0498(14) 0.0381(11) 0.0003(10) 0.0014(8) -0.0037(9)
C56 0.0310(9) 0.0389(11) 0.0363(10) -0.0019(8) 0.0083(7) 0.0038(8)
C57 0.0379(11) 0.0509(13) 0.0341(10) -0.0013(9) 0.0008(8) -0.0034(9)
C58 0.0472(13) 0.0440(14) 0.0624(14) -0.0014(10) -0.0018(10) -0.0129(11)

loop_
_atom_type_symbol
_atom_type_description
_atom_type_scat_dispersion_real
_atom_type_scat_dispersion_imag
_atom_type_scat_source
C C 0.0033 0.0016 'International Tables Vol C Tables 4.2.6.8 and 6.1.1.4'
H H 0.0000 0.0000 'International Tables Vol C Tables 4.2.6.8 and 6.1.1.4'
N N 0.0061 0.0033 'International Tables Vol C Tables 4.2.6.8 and 6.1.1.4'
O O 0.0106 0.0060 'International Tables Vol C Tables 4.2.6.8 and 6.1.1.4'

loop_
_geom_angle_atom_site_label_1
_geom_angle_atom_site_label_2
_geom_angle_atom_site_label_3
_geom_angle
C22 O1 C24 116.74(11)
C25 O2 C26 113.94(13)
C27 O3 C28 114.60(13)
C29 O4 C30 113.88(13)
C31 O5 C32 120.40(13)
C1 N1 C5 116.09(18)
C6 N2 C10 117.97(13)
C11 N3 C15 117.57(15)
C50 N4 C54 117.39(15)
C42 N5 C43 118.29(14)
C45 N6 C49 117.33(15)
N1 C1 H1 117.7
N1 C1 C2 124.5(2)
H1 C1 C2 117.7
C1 C2 H2 120.7
C1 C2 C3 118.55(17)
H2 C2 C3 120.7
C2 C3 H3 120.8
C2 C3 C4 118.49(19)
H3 C3 C4 120.8
C3 C4 H4 120.4
C3 C4 C5 119.17(18)
H4 C4 C5 120.4
N1 C5 C4 123.16(15)
N1 C5 C6 116.24(15)
C4 C5 C6 120.59(15)
N2 C6 C5 116.10(14)
N2 C6 C7 123.18(14)
C5 C6 C7 120.72(15)
C6 C7 H7 120.7
C6 C7 C8 118.55(14)
H7 C7 C8 120.7
C7 C8 C9 118.68(14)
C7 C8 C16 120.05(14)
C9 C8 C16 121.27(14)
C8 C9 H9 120.6
C8 C9 C10 118.71(14)
H9 C9 C10 120.6
N2 C10 C9 122.86(15)
N2 C10 C11 116.09(14)
C9 C10 C11 121.04(13)
N3 C11 C10 115.79(14)
N3 C11 C12 122.47(15)
C10 C11 C12 121.73(14)
C11 C12 H12 120.5
C11 C12 C13 119.07(16)
H12 C12 C13 120.5
C12 C13 H13 120.7
C12 C13 C14 118.62(17)
H13 C13 C14 120.7
C13 C14 H14 120.7
C13 C14 C15 118.55(17)
H14 C14 C15 120.7
N3 C15 C14 123.69(16)
N3 C15 H15 118.2
C14 C15 H15 118.2
C8 C16 C17 177.28(17)
C16 C17 C18 175.77(17)
C17 C18 C19 119.07(14)
C17 C18 C23 120.90(13)
C19 C18 C23 120.01(14)
C18 C19 H19 120.2
C18 C19 C20 119.51(14)
H19 C19 C20 120.2
C19 C20 H20 119.2
C19 C20 C21 121.53(14)
H20 C20 C21 119.2
C20 C21 C22 118.75(14)
C20 C21 C33 119.01(13)
C22 C21 C33 122.24(14)
O1 C22 C21 116.31(13)
O1 C22 C23 123.42(13)
C21 C22 C23 120.27(14)
C18 C23 C22 119.89(13)
C18 C23 H23 120.1
C22 C23 H23 120.1
O1 C24 H24A 110.0
O1 C24 H24B 110.0
O1 C24 C25 108.47(12)
H24A C24 H24B 108.4
H24A C24 C25 110.0
H24B C24 C25 110.0
O2 C25 C24 113.36(14)
O2 C25 H25A 108.9
O2 C25 H25B 108.9
C24 C25 H25A 108.9
C24 C25 H25B 108.9
H25A C25 H25B 107.7
O2 C26 H26A 110.1
O2 C26 H26B 110.1
O2 C26 C27 108.02(13)
H26A C26 H26B 108.4
H26A C26 C27 110.1
H26B C26 C27 110.1
O3 C27 C26 113.34(15)
O3 C27 H27A 108.9
O3 C27 H27B 108.9
C26 C27 H27A 108.9
C26 C27 H27B 108.9
H27A C27 H27B 107.7
O3 C28 H28A 110.2
O3 C28 H28B 110.2
O3 C28 C29 107.66(15)
H28A C28 H28B 108.5
H28A C28 C29 110.2
H28B C28 C29 110.2
O4 C29 C28 108.21(14)
O4 C29 H29A 110.1
O4 C29 H29B 110.1
C28 C29 H29A 110.1
C28 C29 H29B 110.1
H29A C29 H29B 108.4
O4 C30 H30A 109.1
O4 C30 H30B 109.1
O4 C30 C31 112.44(14)
H30A C30 H30B 107.8
H30A C30 C31 109.1
H30B C30 C31 109.1
O5 C31 C30 111.65(14)
O5 C31 H31A 109.3
O5 C31 H31B 109.3
C30 C31 H31A 109.3
C30 C31 H31B 109.3
H31A C31 H31B 108.0
O5 C32 C33 114.80(14)
O5 C32 C37 125.04(15)
C33 C32 C37 120.17(15)
C21 C33 C32 120.00(14)
C21 C33 C34 121.28(14)
C32 C33 C34 118.61(14)
C33 C34 H34 119.2
C33 C34 C35 121.60(15)
H34 C34 C35 119.2
C34 C35 H35 120.4
C34 C35 C36 119.21(16)
H35 C35 C36 120.4
C35 C36 C37 120.01(15)
C35 C36 C38 120.85(15)
C37 C36 C38 119.13(15)
C32 C37 C36 120.39(15)
C32 C37 H37 119.8
C36 C37 H37 119.8
C36 C38 C39 177.45(17)
C38 C39 C40 174.61(18)
C39 C40 C41 122.23(15)
C39 C40 C44 119.21(15)
C41 C40 C44 118.55(15)
C40 C41 H41 120.8
C40 C41 C42 118.36(15)
H41 C41 C42 120.8
N5 C42 C41 123.12(15)
N5 C42 C45 115.63(14)
C41 C42 C45 121.25(15)
N5 C43 C44 122.25(15)
N5 C43 C50 116.52(14)
C44 C43 C50 121.23(14)
C40 C44 C43 119.40(15)
C40 C44 H44 120.3
C43 C44 H44 120.3
N6 C45 C42 116.85(14)
N6 C45 C46 122.85(15)
C42 C45 C46 120.30(15)
C45 C46 H46 120.7
C45 C46 C47 118.58(16)
H46 C46 C47 120.7
C46 C47 H47 120.4
C46 C47 C48 119.20(16)
H47 C47 C48 120.4
C47 C48 H48 120.9
C47 C48 C49 118.22(16)
H48 C48 C49 120.9
N6 C49 C48 123.81(18)
N6 C49 H49 118.1
C48 C49 H49 118.1
N4 C50 C43 115.92(14)
N4 C50 C51 122.77(16)
C43 C50 C51 121.31(15)
C50 C51 H51 120.7
C50 C51 C52 118.53(16)
H51 C51 C52 120.7
C51 C52 H52 120.3
C51 C52 C53 119.38(17)
H52 C52 C53 120.3
C52 C53 H53 120.9
C52 C53 C54 118.21(17)
H53 C53 C54 120.9
N4 C54 C53 123.72(17)
N4 C54 H54 118.1
C53 C54 H54 118.1
C56 O7 C57 115.53(15)
H55A C55 H55B 109.5
H55A C55 H55C 109.5
H55A C55 C56 109.5
H55B C55 H55C 109.5
H55B C55 C56 109.5
H55C C55 C56 109.5
O6 C56 O7 122.90(17)
O6 C56 C55 124.76(19)
O7 C56 C55 112.33(16)
O7 C57 H57A 110.3
O7 C57 H57B 110.3
O7 C57 C58 107.08(17)
H57A C57 H57B 108.6
H57A C57 C58 110.3
H57B C57 C58 110.3
C57 C58 H58A 109.5
C57 C58 H58B 109.5
C57 C58 H58C 109.5
H58A C58 H58B 109.5
H58A C58 H58C 109.5
H58B C58 H58C 109.5

loop_
_geom_bond_atom_site_label_1
_geom_bond_atom_site_label_2
_geom_bond_distance
O1 C22 1.3684(18)
O1 C24 1.4419(17)
O2 C25 1.423(2)
O2 C26 1.424(2)
O3 C27 1.428(2)
O3 C28 1.428(2)
O4 C29 1.425(2)
O4 C30 1.428(2)
O5 C31 1.442(2)
O5 C32 1.371(2)
N1 C1 1.343(3)
N1 C5 1.345(2)
N2 C6 1.348(2)
N2 C10 1.3450(19)
N3 C11 1.343(2)
N3 C15 1.339(2)
N4 C50 1.355(2)
N4 C54 1.338(2)
N5 C42 1.345(2)
N5 C43 1.349(2)
N6 C45 1.342(2)
N6 C49 1.340(2)
C1 H1 0.950
C1 C2 1.375(3)
C2 H2 0.950
C2 C3 1.376(3)
C3 H3 0.950
C3 C4 1.384(2)
C4 H4 0.950
C4 C5 1.384(3)
C5 C6 1.493(2)
C6 C7 1.390(2)
C7 H7 0.950
C7 C8 1.396(2)
C8 C9 1.401(2)
C8 C16 1.430(2)
C9 H9 0.950
C9 C10 1.392(2)
C10 C11 1.498(2)
C11 C12 1.391(2)
C12 H12 0.950
C12 C13 1.390(3)
C13 H13 0.950
C13 C14 1.382(3)
C14 H14 0.950
C14 C15 1.384(3)
C15 H15 0.950
C16 C17 1.204(2)
C17 C18 1.428(2)
C18 C19 1.398(2)
C18 C23 1.403(2)
C19 H19 0.950
C19 C20 1.385(2)
C20 H20 0.950
C20 C21 1.394(2)
C21 C22 1.409(2)
C21 C33 1.490(2)
C22 C23 1.393(2)
C23 H23 0.950
C24 H24A 0.990
C24 H24B 0.990
C24 C25 1.510(2)
C25 H25A 0.990
C25 H25B 0.990
C26 H26A 0.990
C26 H26B 0.990
C26 C27 1.508(3)
C27 H27A 0.990
C27 H27B 0.990
C28 H28A 0.990
C28 H28B 0.990
C28 C29 1.499(3)
C29 H29A 0.990
C29 H29B 0.990
C30 H30A 0.990
C30 H30B 0.990
C30 C31 1.507(3)
C31 H31A 0.990
C31 H31B 0.990
C32 C33 1.414(2)
C32 C37 1.387(2)
C33 C34 1.396(2)
C34 H34 0.950
C34 C35 1.390(2)
C35 H35 0.950
C35 C36 1.400(2)
C36 C37 1.401(2)
C36 C38 1.433(2)
C37 H37 0.950
C38 C39 1.201(2)
C39 C40 1.437(2)
C40 C41 1.401(2)
C40 C44 1.394(2)
C41 H41 0.950
C41 C42 1.395(2)
C42 C45 1.495(2)
C43 C44 1.392(2)
C43 C50 1.491(2)
C44 H44 0.950
C45 C46 1.393(2)
C46 H46 0.950
C46 C47 1.387(2)
C47 H47 0.950
C47 C48 1.382(3)
C48 H48 0.950
C48 C49 1.385(3)
C49 H49 0.950
C50 C51 1.387(2)
C51 H51 0.950
C51 C52 1.387(3)
C52 H52 0.950
C52 C53 1.386(3)
C53 H53 0.950
C53 C54 1.384(3)
C54 H54 0.950
O6 C56 1.201(2)
O7 C56 1.336(2)
O7 C57 1.454(2)
C55 H55A 0.980
C55 H55B 0.980
C55 H55C 0.980
C55 C56 1.492(3)
C57 H57A 0.990
C57 H57B 0.990
C57 C58 1.500(3)
C58 H58A 0.980
C58 H58B 0.980
C58 H58C 0.980

loop_
_geom_torsion_atom_site_label_1
_geom_torsion_atom_site_label_2
_geom_torsion_atom_site_label_3
_geom_torsion_atom_site_label_4
_geom_torsion
_geom_torsion_publ_flag
C5 N1 C1 C2 0.5(3) ?
N1 C1 C2 C3 -1.0(4) ?
C1 C2 C3 C4 0.7(3) ?
C2 C3 C4 C5 0.1(3) ?
C1 N1 C5 C4 0.4(3) ?
C1 N1 C5 C6 179.18(18) ?
C3 C4 C5 N1 -0.7(3) ?
C3 C4 C5 C6 -179.40(16) ?
C10 N2 C6 C5 178.48(14) ?
C10 N2 C6 C7 -0.7(2) ?
N1 C5 C6 N2 172.56(16) yes
N1 C5 C6 C7 -8.2(2) ?
C4 C5 C6 N2 -8.7(2) ?
C4 C5 C6 C7 170.56(17) ?
N2 C6 C7 C8 2.2(3) ?
C5 C6 C7 C8 -176.93(15) ?
C6 C7 C8 C9 -1.8(2) ?
C6 C7 C8 C16 179.40(16) ?
C7 C8 C9 C10 -0.1(2) ?
C16 C8 C9 C10 178.76(16) ?
C6 N2 C10 C9 -1.3(2) ?
C6 N2 C10 C11 177.83(14) ?
C8 C9 C10 N2 1.7(3) ?
C8 C9 C10 C11 -177.41(14) ?
C15 N3 C11 C10 177.60(16) ?
C15 N3 C11 C12 -1.7(3) ?
N2 C10 C11 N3 -174.29(15) yes
N2 C10 C11 C12 5.0(2) ?
C9 C10 C11 N3 4.8(2) ?
C9 C10 C11 C12 -175.85(17) ?
N3 C11 C12 C13 0.3(3) ?
C10 C11 C12 C13 -178.98(17) ?
C11 C12 C13 C14 1.1(3) ?
C12 C13 C14 C15 -1.1(3) ?
C11 N3 C15 C14 1.8(3) ?
C13 C14 C15 N3 -0.4(3) ?
C17 C18 C19 C20 -176.98(15) ?
C23 C18 C19 C20 1.6(2) ?
C18 C19 C20 C21 -1.7(2) ?
C19 C20 C21 C22 0.2(2) ?
C19 C20 C21 C33 179.82(15) ?
C24 O1 C22 C21 -176.50(13) yes
C24 O1 C22 C23 3.2(2) ?
C20 C21 C22 O1 -178.92(14) ?
C20 C21 C22 C23 1.4(2) ?
C33 C21 C22 O1 1.5(2) yes
C33 C21 C22 C23 -178.19(15) ?
O1 C22 C23 C18 178.80(14) ?
C21 C22 C23 C18 -1.5(2) ?
C17 C18 C23 C22 178.55(15) ?
C19 C18 C23 C22 0.0(2) ?
C22 O1 C24 C25 -174.97(13) yes
C26 O2 C25 C24 101.55(16) yes
O1 C24 C25 O2 -62.82(17) yes
C25 O2 C26 C27 168.42(14) yes
C28 O3 C27 C26 79.72(19) yes
O2 C26 C27 O3 66.46(18) yes
C27 O3 C28 C29 -136.94(17) yes
C30 O4 C29 C28 -169.44(15) yes
O3 C28 C29 O4 -168.47(15) yes
C29 O4 C30 C31 107.96(17) yes
C32 O5 C31 C30 94.08(18) yes
O4 C30 C31 O5 -64.32(18) yes
C31 O5 C32 C33 179.55(14) yes
C31 O5 C32 C37 -0.4(2) ?
O5 C32 C33 C21 -4.4(2) yes
O5 C32 C33 C34 179.43(14) ?
C37 C32 C33 C21 175.57(14) ?
C37 C32 C33 C34 -0.7(2) ?
C20 C21 C33 C32 -66.3(2) ?
C20 C21 C33 C34 109.81(18) yes
C22 C21 C33 C32 113.25(17) yes
C22 C21 C33 C34 -70.6(2) ?
C21 C33 C34 C35 -174.57(15) ?
C32 C33 C34 C35 1.6(2) ?
C33 C34 C35 C36 -1.4(2) ?
C34 C35 C36 C37 0.3(2) ?
C34 C35 C36 C38 -178.50(15) ?
O5 C32 C37 C36 179.46(15) ?
C33 C32 C37 C36 -0.5(2) ?
C35 C36 C37 C32 0.7(2) ?
C38 C36 C37 C32 179.43(14) ?
C39 C40 C41 C42 -178.19(14) ?
C44 C40 C41 C42 0.8(2) ?
C43 N5 C42 C41 -0.5(2) ?
C43 N5 C42 C45 -179.86(13) ?
C40 C41 C42 N5 0.3(2) ?
C40 C41 C42 C45 179.64(14) ?
C42 N5 C43 C44 -0.5(2) ?
C42 N5 C43 C50 179.46(13) ?
N5 C43 C44 C40 1.6(2) ?
C50 C43 C44 C40 -178.30(14) ?
C39 C40 C44 C43 177.28(14) ?
C41 C40 C44 C43 -1.8(2) ?
C49 N6 C45 C42 179.86(16) ?
C49 N6 C45 C46 -0.3(3) ?
N5 C42 C45 N6 -172.13(15) yes
N5 C42 C45 C46 8.0(2) ?
C41 C42 C45 N6 8.5(2) ?
C41 C42 C45 C46 -171.33(15) ?
N6 C45 C46 C47 0.2(3) ?
C42 C45 C46 C47 -179.97(15) ?
C45 C46 C47 C48 -0.1(3) ?
C46 C47 C48 C49 0.1(3) ?
C45 N6 C49 C48 0.3(3) ?
C47 C48 C49 N6 -0.2(3) ?
C54 N4 C50 C43 -179.04(14) ?
C54 N4 C50 C51 0.0(2) ?
N5 C43 C50 N4 -177.06(13) yes
N5 C43 C50 C51 3.9(2) ?
C44 C43 C50 N4 2.9(2) ?
C44 C43 C50 C51 -176.19(15) ?
N4 C50 C51 C52 -0.6(2) ?
C43 C50 C51 C52 178.41(15) ?
C50 C51 C52 C53 0.5(3) ?
C51 C52 C53 C54 0.1(3) ?
C50 N4 C54 C53 0.7(2) ?
C52 C53 C54 N4 -0.7(3) ?
C57 O7 C56 O6 -2.6(3) ?
C57 O7 C56 C55 176.54(17) ?
C56 O7 C57 C58 177.30(18) ?

loop_
_cod_related_entry_id
_cod_related_entry_database
_cod_related_entry_code
1 ChemSpider 21130165
